data_1577101
loop_
_publ_author_name
'Passargus, Max'
'Nieuwland, Celine'
'Arrowsmith, Merle'
'Bickelhaupt, F. Matthias'
'Braunschweig, Holger'

_publ_section_title
;
 Cooperative reactivity of halomethanes and -silanes at an A-frame
 complex: transannular addition <i>versus</i> bridging tetrylenes.
;
_journal_issue 21
_journal_name_full 'Chemical science'
_journal_page_first 10547
_journal_page_last 10558
_journal_paper_doi 10.1039/d6sc00337k
_journal_volume 17
_journal_year 2026
_chemical_formula_moiety 'C12 H34 Cl2 P4 Pt2 Si, C6 H6'
_chemical_formula_sum 'C18 H40 Cl2 P4 Pt2 Si'
_chemical_formula_weight 869.55
_chemical_properties_physical 'Air-sensitive,Moisture-sensitive,Heat-sensitive,Oxygen-sensitive,decompose in vacuum'
_space_group_crystal_system monoclinic
_space_group_IT_number 14
_space_group_name_Hall '-P 2yn'
_space_group_name_H-M_alt 'P 1 21/n 1'
_atom_sites_solution_hydrogens geom
_audit_creation_date 2023-07-28
_audit_creation_method 'CIF-fill 1.4m (K.Radacki, 2005-23)'
_audit_update_record
;
2025-11-26 deposited with the CCDC.	2026-04-06 downloaded from the CCDC.
;
_cell_angle_alpha 90
_cell_angle_beta 94.077(13)
_cell_angle_gamma 90
_cell_formula_units_Z 4
_cell_length_a 9.639(4)
_cell_length_b 29.672(11)
_cell_length_c 9.783(4)
_cell_measurement_reflns_used 9817
_cell_measurement_temperature 100(2)
_cell_measurement_theta_max 32.16
_cell_measurement_theta_min 2.20
_cell_volume 2790.9(19)
_computing_cell_refinement 'Saint+ ver. 8.40B (Bruker AXS)'
_computing_data_collection 'BIS 6.2.14 / APEX4 ver. 2021.10 (Bruker AXS)'
_computing_data_reduction 'Saint+ ver. 8.40B (Bruker AXS)'
_computing_molecular_graphics 'ShelXLe (Huebschle et all, 2011)'
_computing_publication_material 'SHELXL-2018/3 (Sheldrick, 2018)'
_computing_structure_refinement 'SHELXL-2018/3 (Sheldrick, 2018)'
_computing_structure_solution 'SHELXT 2014/5 (Sheldrick, 2014)''
_diffrn_ambient_environment N~2~
_diffrn_ambient_temperature 100(2)
_diffrn_detector CPA
_diffrn_detector_area_resol_mean 7.5
_diffrn_detector_type 'Photon II'
_diffrn_measured_fraction_theta_full 0.998
_diffrn_measured_fraction_theta_max 0.997
_diffrn_measurement_device 'four-circle diffractometer'
_diffrn_measurement_device_type 'Bruker D8-Quest'
_diffrn_measurement_method '\f and \w scans'
_diffrn_orient_matrix_type
;
 Sparks R.A., Computational Crystallography p1-18 (Clarendon Press, 1982)
;
_diffrn_orient_matrix_UB_11 0,0624633
_diffrn_orient_matrix_UB_12 -0,0836290
_diffrn_orient_matrix_UB_13 0,0065823
_diffrn_orient_matrix_UB_21 -0,0564364
_diffrn_orient_matrix_UB_22 -0,0547980
_diffrn_orient_matrix_UB_23 -0,0206701
_diffrn_orient_matrix_UB_31 0,0610862
_diffrn_orient_matrix_UB_32 0,0224828
_diffrn_orient_matrix_UB_33 -0,0257921
_diffrn_radiation_monochromator 'multi-layer mirror'
_diffrn_radiation_probe x-ray
_diffrn_radiation_type MoK\a
_diffrn_radiation_wavelength 0.71073
_diffrn_radiation_xray_symbol K-L~2,3~
_diffrn_reflns_av_R_equivalents 0.0843
_diffrn_reflns_av_unetI/netI 0.0546
_diffrn_reflns_Laue_measured_fraction_full 0.998
_diffrn_reflns_Laue_measured_fraction_max 0.997
_diffrn_reflns_limit_h_max 12
_diffrn_reflns_limit_h_min -11
_diffrn_reflns_limit_k_max 37
_diffrn_reflns_limit_k_min -37
_diffrn_reflns_limit_l_max 12
_diffrn_reflns_limit_l_min -11
_diffrn_reflns_number 33425
_diffrn_reflns_point_group_measured_fraction_full 0.998
_diffrn_reflns_point_group_measured_fraction_max 0.997
_diffrn_reflns_theta_full 26.000
_diffrn_reflns_theta_max 26.372
_diffrn_reflns_theta_min 2.197
_diffrn_source 'micro-focus sealed X-ray tube'
_diffrn_source_type 'Incoatec ImS 2.0'
_exptl_absorpt_coefficient_mu 10.483
_exptl_absorpt_correction_T_max 0.7474
_exptl_absorpt_correction_T_min 0.4361
_exptl_absorpt_correction_type multi-scan
_exptl_absorpt_process_details 'SADABS 2016/2 (Bruker AXS)'
_exptl_crystal_colour colourless
_exptl_crystal_density_diffrn 2.070
_exptl_crystal_description block
_exptl_crystal_F_000 1648
_exptl_crystal_preparation
;
 Crystals were grown at room temperature \%C from saturated solution in 
 benzene. For data collection the crystal was immersed in a film of 
 perfluoropolyether oil, mounted on a polyimide loop and transferred to 
 stream of cold nitrogen (Oxford Cryostream 800).
;
_exptl_crystal_recrystallization_method 'Re-crystallisation from solvent: benzene/pentane'
_exptl_crystal_size_max 0.229
_exptl_crystal_size_mid 0.178
_exptl_crystal_size_min 0.142
_refine_diff_density_max 0.992
_refine_diff_density_min -0.899
_refine_diff_density_rms 0.207
_refine_ls_extinction_method none
_refine_ls_goodness_of_fit_ref 1.046
_refine_ls_hydrogen_treatment constr
_refine_ls_matrix_type full
_refine_ls_number_parameters 332
_refine_ls_number_reflns 5691
_refine_ls_number_restraints 211
_refine_ls_restrained_S_all 1.028
_refine_ls_R_factor_all 0.0416
_refine_ls_R_factor_gt 0.0329
_refine_ls_shift/su_max 0.004
_refine_ls_shift/su_mean 0.000
_refine_ls_structure_factor_coef Fsqd
_refine_ls_weighting_details 'w=1/[\s^2^(Fo^2^)+(0.0159P)^2^+10.3136P] where P=(Fo^2^+2Fc^2^)/3'
_refine_ls_weighting_scheme calc
_refine_ls_wR_factor_gt 0.0697
_refine_ls_wR_factor_ref 0.0740
_reflns_Friedel_coverage 0.000
_reflns_number_gt 4902
_reflns_number_total 5691
_reflns_threshold_expression 'I > 2\s(I)'
_cod_data_source_file d6sc00337k2.cif
_cod_data_source_block final_a_CCDC2
_cod_depositor_comments 'Adding full bibliography for 1577098--1577108.cif.'
_cod_original_cell_volume 2791(2)
_cod_original_sg_symbol_H-M 'P 21/n'
_cod_database_code 1577101
_shelx_shelxl_version_number 2018/3
_shelx_space_group_comment
;
 The symmetry employed for this shelxl refinement is uniquely defined by the 
 following loop, which should always be used as a source of symmetry 
 information in preference to the above space-group names. They are only 
 intended as comments.
;
_exptl_absorpt_special_details
;
 Incident beam scaling, empirical absorption correction using spherical 
 harmonics, and outlier rejection was employed as implemented in SADABS. 
 Additional spherical absorption correction with mu*r value set to 0.2 was 
 applied.
;
_shelx_estimated_absorpt_t_min 0.198
_shelx_estimated_absorpt_t_max 0.318

loop_
_space_group_symop_operation_xyz
'x, y, z'
'-x+1/2, y+1/2, -z+1/2'
'-x, -y, -z'
'x-1/2, -y-1/2, z-1/2'

loop_
_atom_site_label
_atom_site_type_symbol
_atom_site_fract_x
_atom_site_fract_y
_atom_site_fract_z
_atom_site_U_iso_or_equiv
_atom_site_adp_type
_atom_site_occupancy
_atom_site_site_symmetry_order
_atom_site_calc_flag
_atom_site_refinement_flags_posn
_atom_site_refinement_flags_adp
_atom_site_refinement_flags_occupancy
_atom_site_disorder_assembly
_atom_site_disorder_group
Pt1_1 Pt 0.73605(2) 0.60423(2) 0.34565(2) 0.01325(7) Uani 1 1 d . . . . .
Pt2_1 Pt 0.59341(2) 0.66361(2) 0.48941(2) 0.01564(7) Uani 1 1 d . . . . .
Cl1_1 Cl 0.4534(2) 0.71273(6) 0.6251(2) 0.0390(5) Uani 1 1 d . . . . .
P1_1 P 0.51905(16) 0.58721(5) 0.25232(18) 0.0181(3) Uani 1 1 d . . . . .
P2_1 P 0.50457(17) 0.68694(6) 0.28250(18) 0.0196(4) Uani 1 1 d . . . . .
P3_1 P 0.70599(17) 0.62814(6) 0.66944(17) 0.0188(3) Uani 1 1 d . . . . .
P4_1 P 0.92030(16) 0.63600(6) 0.46910(18) 0.0183(3) Uani 1 1 d . . . . .
C1_1 C 0.4138(7) 0.5618(2) 0.3817(8) 0.0296(17) Uani 1 1 d . . . . .
H1A_1 H 0.322847 0.553055 0.338711 0.044 Uiso 1 1 calc R U . . .
H1B_1 H 0.400897 0.583764 0.454636 0.044 Uiso 1 1 calc R U . . .
H1C_1 H 0.461459 0.535118 0.420832 0.044 Uiso 1 1 calc R U . . .
C2_1 C 0.4800(8) 0.5500(2) 0.1067(8) 0.0347(19) Uani 1 1 d . . . . .
H2A_1 H 0.379012 0.548356 0.086792 0.052 Uiso 1 1 calc R U . . .
H2B_1 H 0.516445 0.519822 0.128472 0.052 Uiso 1 1 calc R U . . .
H2C_1 H 0.523415 0.561811 0.026520 0.052 Uiso 1 1 calc R U . . .
C3_1 C 0.4236(7) 0.6381(2) 0.1938(7) 0.0252(15) Uani 1 1 d . . . . .
H3A_1 H 0.427308 0.641613 0.093462 0.030 Uiso 1 1 calc R U . . .
H3AB_1 H 0.324923 0.635686 0.214716 0.030 Uiso 1 1 calc R U . . .
C4_1 C 0.6251(7) 0.7074(2) 0.1613(7) 0.0291(16) Uani 1 1 d . . . . .
H4A_1 H 0.573584 0.714836 0.074229 0.044 Uiso 1 1 calc R U . . .
H4B_1 H 0.693967 0.683981 0.145947 0.044 Uiso 1 1 calc R U . . .
H4C_1 H 0.672588 0.734413 0.198501 0.044 Uiso 1 1 calc R U . . .
C5_1 C 0.3682(7) 0.7292(3) 0.2738(9) 0.0355(18) Uani 1 1 d . . . . .
H5A_1 H 0.340720 0.736055 0.177702 0.053 Uiso 1 1 calc R U . . .
H5B_1 H 0.402532 0.756676 0.320446 0.053 Uiso 1 1 calc R U . . .
H5C_1 H 0.287589 0.717722 0.318694 0.053 Uiso 1 1 calc R U . . .
C6_1 C 0.9356(7) 0.6962(2) 0.4406(8) 0.0316(17) Uani 1 1 d . . . . .
H6A_1 H 1.011639 0.708379 0.501527 0.047 Uiso 1 1 calc R U . . .
H6B_1 H 0.848280 0.711112 0.459810 0.047 Uiso 1 1 calc R U . . .
H6C_1 H 0.955044 0.701745 0.345043 0.047 Uiso 1 1 calc R U . . .
C7_1 C 1.1024(7) 0.6194(3) 0.4595(8) 0.0328(18) Uani 1 1 d . . . . .
H7A_1 H 1.162410 0.640023 0.515080 0.049 Uiso 1 1 calc R U . . .
H7B_1 H 1.126698 0.620652 0.363996 0.049 Uiso 1 1 calc R U . . .
H7C_1 H 1.115496 0.588598 0.494310 0.049 Uiso 1 1 calc R U . . .
C8_1 C 0.8949(7) 0.6303(2) 0.6521(7) 0.0236(15) Uani 1 1 d . . . . .
H8A_1 H 0.936461 0.656251 0.703569 0.028 Uiso 1 1 calc R U . . .
H8AB_1 H 0.939699 0.602316 0.688788 0.028 Uiso 1 1 calc R U . . .
C9_1 C 0.6821(8) 0.6494(3) 0.8421(7) 0.0302(17) Uani 1 1 d . . . . .
H9A_1 H 0.740198 0.631939 0.909279 0.045 Uiso 1 1 calc R U . . .
H9B_1 H 0.584213 0.646340 0.861584 0.045 Uiso 1 1 calc R U . . .
H9C_1 H 0.709165 0.681191 0.847817 0.045 Uiso 1 1 calc R U . . .
C10_1 C 0.6700(8) 0.5680(2) 0.6853(8) 0.0303(17) Uani 1 1 d . . . . .
H10A_1 H 0.724805 0.555811 0.764989 0.045 Uiso 1 1 calc R U . . .
H10B_1 H 0.694994 0.552362 0.602299 0.045 Uiso 1 1 calc R U . . .
H10C_1 H 0.570741 0.563607 0.696965 0.045 Uiso 1 1 calc R U . . .
C11_1 C 1.0228(7) 0.5223(2) 0.2930(8) 0.0304(16) Uani 1 1 d . U . . .
H11A_1 H 1.036178 0.492333 0.254176 0.046 Uiso 1 1 calc R U . . .
H11B_1 H 1.042262 0.521196 0.392664 0.046 Uiso 1 1 calc R U . . .
H11C_1 H 1.086195 0.543757 0.253567 0.046 Uiso 1 1 calc R U . . .
Si1_1 Si 0.83729(18) 0.54103(6) 0.25197(19) 0.0187(4) Uani 1 1 d D U . . .
Cl1_2 Cl 0.7243(3) 0.48389(13) 0.3236(5) 0.0293(9) Uani 0.725(8) 1 d . U P A 1
C1_2 C 0.814(4) 0.5295(12) 0.063(2) 0.024(4) Uani 0.725(8) 1 d D U P A 1
H1A_2 H 0.870930 0.503485 0.040626 0.035 Uiso 0.725(8) 1 calc R U P A 1
H1B_2 H 0.843419 0.555961 0.012316 0.035 Uiso 0.725(8) 1 calc R U P A 1
H1C_2 H 0.716034 0.523079 0.037170 0.035 Uiso 0.725(8) 1 calc R U P A 1
Cl1_22 Cl 0.819(3) 0.5316(8) 0.0393(16) 0.022(2) Uani 0.275(8) 1 d . U P A 2
C1_22 C 0.761(4) 0.4877(13) 0.319(6) 0.025(4) Uani 0.275(8) 1 d D U P A 2
H1A_22 H 0.769418 0.488070 0.419354 0.038 Uiso 0.275(8) 1 calc R U P A 2
H1B_22 H 0.811320 0.461652 0.285745 0.038 Uiso 0.275(8) 1 calc R U P A 2
H1C_22 H 0.662664 0.485631 0.286582 0.038 Uiso 0.275(8) 1 calc R U P A 2
C1_3 C 0.7743(11) 0.3304(5) 0.1302(12) 0.0306(15) Uani 0.78(2) 1 d . U P B 1
H1_3 H 0.713323 0.316829 0.190374 0.037 Uiso 0.78(2) 1 calc R U P B 1
C2_3 C 0.7855(13) 0.3764(5) 0.1262(12) 0.0304(16) Uani 0.78(2) 1 d G U P B 1
H2_3 H 0.732409 0.394882 0.182307 0.036 Uiso 0.78(2) 1 calc R U P B 1
C3_3 C 0.8778(14) 0.3959(3) 0.0368(14) 0.0272(16) Uani 0.78(2) 1 d G U P B 1
H3_3 H 0.886661 0.427743 0.032511 0.033 Uiso 0.78(2) 1 calc R U P B 1
C4_3 C 0.9560(11) 0.3686(4) -0.0451(12) 0.0277(16) Uani 0.78(2) 1 d G U P B 1
H4_3 H 1.018785 0.381598 -0.104597 0.033 Uiso 0.78(2) 1 calc R U P B 1
C5_3 C 0.9401(11) 0.3222(4) -0.0378(12) 0.0290(15) Uani 0.78(2) 1 d G U P B 1
H5_3 H 0.992018 0.303191 -0.093191 0.035 Uiso 0.78(2) 1 calc R U P B 1
C6_3 C 0.8495(12) 0.3036(4) 0.0490(13) 0.0305(15) Uani 0.78(2) 1 d G U P B 1
H6_3 H 0.839152 0.271839 0.052495 0.037 Uiso 0.78(2) 1 calc R U P B 1
C1_33 C 0.834(4) 0.3942(7) 0.079(4) 0.0284(18) Uani 0.22(2) 1 d G U P B 2
H1_33 H 0.819649 0.425455 0.093518 0.034 Uiso 0.22(2) 1 calc R U P B 2
C2_33 C 0.930(4) 0.3800(10) -0.013(4) 0.0283(18) Uani 0.22(2) 1 d G U P B 2
H2_33 H 0.982182 0.401637 -0.059309 0.034 Uiso 0.22(2) 1 calc R U P B 2
C3_33 C 0.951(3) 0.3339(13) -0.035(3) 0.0293(17) Uani 0.22(2) 1 d G U P B 2
H3_33 H 1.016676 0.324318 -0.096423 0.035 Uiso 0.22(2) 1 calc R U P B 2
C4_33 C 0.875(3) 0.3021(6) 0.034(4) 0.0300(17) Uani 0.22(2) 1 d G U P B 2
H4_33 H 0.888588 0.270828 0.019246 0.036 Uiso 0.22(2) 1 calc R U P B 2
C5_33 C 0.778(3) 0.3163(11) 0.125(3) 0.0301(18) Uani 0.22(2) 1 d G U P B 2
H5_33 H 0.726044 0.294649 0.172063 0.036 Uiso 0.22(2) 1 calc R U P B 2
C6_33 C 0.757(3) 0.3623(14) 0.147(3) 0.0291(18) Uani 0.22(2) 1 d G U P B 2
H6_33 H 0.691559 0.371967 0.209190 0.035 Uiso 0.22(2) 1 calc R U P B 2

loop_
_atom_site_aniso_label
_atom_site_aniso_U_11
_atom_site_aniso_U_22
_atom_site_aniso_U_33
_atom_site_aniso_U_23
_atom_site_aniso_U_13
_atom_site_aniso_U_12
Pt1_1 0.01216(12) 0.01327(13) 0.01414(13) -0.00150(9) -0.00036(9) 0.00027(8)
Pt2_1 0.01678(13) 0.01499(13) 0.01524(14) -0.00036(9) 0.00178(9) 0.00232(9)
Cl1_1 0.0521(12) 0.0338(11) 0.0339(11) 0.0039(8) 0.0233(9) 0.0178(9)
P1_1 0.0135(8) 0.0163(8) 0.0236(9) -0.0031(7) -0.0049(6) 0.0001(6)
P2_1 0.0215(9) 0.0145(8) 0.0221(9) 0.0004(7) -0.0032(7) 0.0035(6)
P3_1 0.0216(8) 0.0217(9) 0.0129(8) -0.0001(7) -0.0003(6) 0.0016(7)
P4_1 0.0144(8) 0.0200(9) 0.0199(9) -0.0049(7) -0.0026(6) -0.0012(6)
C1_1 0.019(3) 0.023(4) 0.046(5) 0.004(3) 0.000(3) -0.005(3)
C2_1 0.031(4) 0.025(4) 0.045(5) -0.017(3) -0.016(3) 0.003(3)
C3_1 0.022(3) 0.022(4) 0.030(4) 0.005(3) -0.008(3) 0.004(3)
C4_1 0.039(4) 0.030(4) 0.019(4) 0.001(3) 0.000(3) 0.007(3)
C5_1 0.027(4) 0.037(5) 0.042(5) 0.002(4) -0.003(3) 0.009(3)
C6_1 0.029(4) 0.026(4) 0.040(5) -0.005(3) 0.002(3) -0.010(3)
C7_1 0.013(3) 0.042(5) 0.044(5) -0.011(4) 0.001(3) 0.002(3)
C8_1 0.022(3) 0.036(4) 0.013(3) -0.003(3) 0.001(3) -0.003(3)
C9_1 0.036(4) 0.039(4) 0.015(4) -0.004(3) 0.003(3) 0.000(3)
C10_1 0.033(4) 0.026(4) 0.031(4) 0.010(3) -0.005(3) 0.000(3)
C11_1 0.024(3) 0.031(4) 0.034(4) -0.008(3) -0.010(3) 0.010(3)
Si1_1 0.0199(9) 0.0143(9) 0.0219(10) -0.0035(7) 0.0022(7) 0.0019(7)
Cl1_2 0.031(2) 0.0210(15) 0.0363(16) 0.0081(11) 0.0077(16) -0.0026(12)
C1_2 0.024(5) 0.026(6) 0.021(7) 0.004(6) 0.003(6) 0.001(5)
Cl1_22 0.029(4) 0.025(4) 0.013(5) 0.005(4) 0.007(4) -0.001(3)
C1_22 0.024(8) 0.021(7) 0.031(7) 0.006(6) 0.003(7) -0.003(7)
C1_3 0.030(3) 0.030(3) 0.031(3) 0.005(3) -0.003(2) -0.003(3)
C2_3 0.027(3) 0.031(3) 0.032(3) 0.003(3) -0.003(3) -0.001(3)
C3_3 0.024(3) 0.026(3) 0.031(3) 0.002(3) -0.004(3) -0.003(2)
C4_3 0.026(3) 0.026(3) 0.031(3) 0.003(3) -0.002(2) -0.004(2)
C5_3 0.028(3) 0.026(3) 0.032(3) 0.001(3) -0.004(2) -0.004(3)
C6_3 0.030(3) 0.030(3) 0.031(3) 0.003(2) -0.003(2) -0.003(2)
C1_33 0.026(3) 0.027(3) 0.031(3) 0.003(3) -0.005(3) -0.003(3)
C2_33 0.026(3) 0.027(3) 0.031(3) 0.002(3) -0.004(3) -0.005(3)
C3_33 0.028(3) 0.028(3) 0.031(3) 0.002(3) -0.003(3) -0.004(3)
C4_33 0.029(3) 0.029(3) 0.031(3) 0.003(3) -0.003(3) -0.003(3)
C5_33 0.029(3) 0.029(3) 0.032(3) 0.003(3) -0.004(3) -0.003(3)
C6_33 0.027(3) 0.028(3) 0.031(3) 0.004(3) -0.004(3) -0.003(3)

loop_
_atom_type_symbol
_atom_type_description
_atom_type_scat_dispersion_real
_atom_type_scat_dispersion_imag
_atom_type_scat_source
C C 0.0033 0.0016 'International Tables Vol C Tables 4.2.6.8 and 6.1.1.4'
H H 0.0000 0.0000 'International Tables Vol C Tables 4.2.6.8 and 6.1.1.4'
Si Si 0.0817 0.0704 'International Tables Vol C Tables 4.2.6.8 and 6.1.1.4'
P P 0.1023 0.0942 'International Tables Vol C Tables 4.2.6.8 and 6.1.1.4'
Cl Cl 0.1484 0.1585 'International Tables Vol C Tables 4.2.6.8 and 6.1.1.4'
Pt Pt -1.7033 8.3905 'International Tables Vol C Tables 4.2.6.8 and 6.1.1.4'

loop_
_geom_angle_atom_site_label_1
_geom_angle_atom_site_label_2
_geom_angle_atom_site_label_3
_geom_angle
_geom_angle_site_symmetry_1
_geom_angle_site_symmetry_3
_geom_angle_publ_flag
P1_1 Pt1_1 P4_1 164.22(6) . . ?
P1_1 Pt1_1 Si1_1 93.57(6) . . ?
P4_1 Pt1_1 Si1_1 102.05(7) . . ?
P1_1 Pt1_1 Pt2_1 82.30(5) . . ?
P4_1 Pt1_1 Pt2_1 81.96(5) . . ?
Si1_1 Pt1_1 Pt2_1 167.24(5) . . ?
P2_1 Pt2_1 P3_1 167.03(6) . . ?
P2_1 Pt2_1 Cl1_1 96.66(7) . . ?
P3_1 Pt2_1 Cl1_1 96.16(7) . . ?
P2_1 Pt2_1 Pt1_1 84.67(5) . . ?
P3_1 Pt2_1 Pt1_1 82.39(5) . . ?
Cl1_1 Pt2_1 Pt1_1 175.69(5) . . ?
C2_1 P1_1 C3_1 100.6(3) . . ?
C2_1 P1_1 C1_1 101.3(4) . . ?
C3_1 P1_1 C1_1 105.2(3) . . ?
C2_1 P1_1 Pt1_1 125.5(3) . . ?
C3_1 P1_1 Pt1_1 111.5(2) . . ?
C1_1 P1_1 Pt1_1 110.5(2) . . ?
C5_1 P2_1 C4_1 103.4(4) . . ?
C5_1 P2_1 C3_1 104.0(3) . . ?
C4_1 P2_1 C3_1 103.0(3) . . ?
C5_1 P2_1 Pt2_1 118.9(3) . . ?
C4_1 P2_1 Pt2_1 117.9(2) . . ?
C3_1 P2_1 Pt2_1 107.7(2) . . ?
C10_1 P3_1 C9_1 102.7(4) . . ?
C10_1 P3_1 C8_1 103.7(3) . . ?
C9_1 P3_1 C8_1 105.2(3) . . ?
C10_1 P3_1 Pt2_1 115.9(2) . . ?
C9_1 P3_1 Pt2_1 118.2(3) . . ?
C8_1 P3_1 Pt2_1 109.6(2) . . ?
C6_1 P4_1 C7_1 99.7(4) . . ?
C6_1 P4_1 C8_1 105.0(3) . . ?
C7_1 P4_1 C8_1 102.7(3) . . ?
C6_1 P4_1 Pt1_1 113.2(3) . . ?
C7_1 P4_1 Pt1_1 125.1(3) . . ?
C8_1 P4_1 Pt1_1 109.0(2) . . ?
P1_1 C1_1 H1A_1 109.5 . . ?
P1_1 C1_1 H1B_1 109.5 . . ?
H1A_1 C1_1 H1B_1 109.5 . . ?
P1_1 C1_1 H1C_1 109.5 . . ?
H1A_1 C1_1 H1C_1 109.5 . . ?
H1B_1 C1_1 H1C_1 109.5 . . ?
P1_1 C2_1 H2A_1 109.5 . . ?
P1_1 C2_1 H2B_1 109.5 . . ?
H2A_1 C2_1 H2B_1 109.5 . . ?
P1_1 C2_1 H2C_1 109.5 . . ?
H2A_1 C2_1 H2C_1 109.5 . . ?
H2B_1 C2_1 H2C_1 109.5 . . ?
P2_1 C3_1 P1_1 108.4(3) . . ?
P2_1 C3_1 H3A_1 110.0 . . ?
P1_1 C3_1 H3A_1 110.0 . . ?
P2_1 C3_1 H3AB_1 110.0 . . ?
P1_1 C3_1 H3AB_1 110.0 . . ?
H3A_1 C3_1 H3AB_1 108.4 . . ?
P2_1 C4_1 H4A_1 109.5 . . ?
P2_1 C4_1 H4B_1 109.5 . . ?
H4A_1 C4_1 H4B_1 109.5 . . ?
P2_1 C4_1 H4C_1 109.5 . . ?
H4A_1 C4_1 H4C_1 109.5 . . ?
H4B_1 C4_1 H4C_1 109.5 . . ?
P2_1 C5_1 H5A_1 109.5 . . ?
P2_1 C5_1 H5B_1 109.5 . . ?
H5A_1 C5_1 H5B_1 109.5 . . ?
P2_1 C5_1 H5C_1 109.5 . . ?
H5A_1 C5_1 H5C_1 109.5 . . ?
H5B_1 C5_1 H5C_1 109.5 . . ?
P4_1 C6_1 H6A_1 109.5 . . ?
P4_1 C6_1 H6B_1 109.5 . . ?
H6A_1 C6_1 H6B_1 109.5 . . ?
P4_1 C6_1 H6C_1 109.5 . . ?
H6A_1 C6_1 H6C_1 109.5 . . ?
H6B_1 C6_1 H6C_1 109.5 . . ?
P4_1 C7_1 H7A_1 109.5 . . ?
P4_1 C7_1 H7B_1 109.5 . . ?
H7A_1 C7_1 H7B_1 109.5 . . ?
P4_1 C7_1 H7C_1 109.5 . . ?
H7A_1 C7_1 H7C_1 109.5 . . ?
H7B_1 C7_1 H7C_1 109.5 . . ?
P4_1 C8_1 P3_1 107.1(3) . . ?
P4_1 C8_1 H8A_1 110.3 . . ?
P3_1 C8_1 H8A_1 110.3 . . ?
P4_1 C8_1 H8AB_1 110.3 . . ?
P3_1 C8_1 H8AB_1 110.3 . . ?
H8A_1 C8_1 H8AB_1 108.5 . . ?
P3_1 C9_1 H9A_1 109.5 . . ?
P3_1 C9_1 H9B_1 109.5 . . ?
H9A_1 C9_1 H9B_1 109.5 . . ?
P3_1 C9_1 H9C_1 109.5 . . ?
H9A_1 C9_1 H9C_1 109.5 . . ?
H9B_1 C9_1 H9C_1 109.5 . . ?
P3_1 C10_1 H10A_1 109.5 . . ?
P3_1 C10_1 H10B_1 109.5 . . ?
H10A_1 C10_1 H10B_1 109.5 . . ?
P3_1 C10_1 H10C_1 109.5 . . ?
H10A_1 C10_1 H10C_1 109.5 . . ?
H10B_1 C10_1 H10C_1 109.5 . . ?
Si1_1 C11_1 H11A_1 109.5 . . ?
Si1_1 C11_1 H11B_1 109.5 . . ?
H11A_1 C11_1 H11B_1 109.5 . . ?
Si1_1 C11_1 H11C_1 109.5 . . ?
H11A_1 C11_1 H11C_1 109.5 . . ?
H11B_1 C11_1 H11C_1 109.5 . . ?
C1_2 Si1_1 C11_1 101.6(12) . . ?
C1_22 Si1_1 C11_1 93.8(15) . . ?
C1_22 Si1_1 Cl1_22 103.0(19) . . ?
C11_1 Si1_1 Cl1_22 100.6(7) . . ?
C1_2 Si1_1 Cl1_2 98.6(11) . . ?
C11_1 Si1_1 Cl1_2 101.1(3) . . ?
C1_2 Si1_1 Pt1_1 120.6(12) . . ?
C1_22 Si1_1 Pt1_1 110.8(17) . . ?
C11_1 Si1_1 Pt1_1 124.7(2) . . ?
Cl1_22 Si1_1 Pt1_1 119.3(7) . . ?
Cl1_2 Si1_1 Pt1_1 105.62(14) . . ?
Si1_1 C1_2 H1A_2 109.5 . . ?
Si1_1 C1_2 H1B_2 109.5 . . ?
H1A_2 C1_2 H1B_2 109.5 . . ?
Si1_1 C1_2 H1C_2 109.5 . . ?
H1A_2 C1_2 H1C_2 109.5 . . ?
H1B_2 C1_2 H1C_2 109.5 . . ?
Si1_1 C1_22 H1A_22 109.5 . . ?
Si1_1 C1_22 H1B_22 109.5 . . ?
H1A_22 C1_22 H1B_22 109.5 . . ?
Si1_1 C1_22 H1C_22 109.5 . . ?
H1A_22 C1_22 H1C_22 109.5 . . ?
H1B_22 C1_22 H1C_22 109.5 . . ?
C6_3 C1_3 C2_3 121.0(10) . . ?
C6_3 C1_3 H1_3 119.5 . . ?
C2_3 C1_3 H1_3 119.5 . . ?
C1_3 C2_3 C3_3 118.6(9) . . ?
C1_3 C2_3 H2_3 120.7 . . ?
C3_3 C2_3 H2_3 120.7 . . ?
C4_3 C3_3 C2_3 120.5(9) . . ?
C4_3 C3_3 H3_3 119.8 . . ?
C2_3 C3_3 H3_3 119.8 . . ?
C5_3 C4_3 C3_3 118.6(9) . . ?
C5_3 C4_3 H4_3 120.7 . . ?
C3_3 C4_3 H4_3 120.7 . . ?
C6_3 C5_3 C4_3 120.5(10) . . ?
C6_3 C5_3 H5_3 119.8 . . ?
C4_3 C5_3 H5_3 119.8 . . ?
C1_3 C6_3 C5_3 120.8(10) . . ?
C1_3 C6_3 H6_3 119.6 . . ?
C5_3 C6_3 H6_3 119.6 . . ?
C2_33 C1_33 C6_33 120.0 . . ?
C2_33 C1_33 H1_33 120.0 . . ?
C6_33 C1_33 H1_33 120.0 . . ?
C1_33 C2_33 C3_33 120.0 . . ?
C1_33 C2_33 H2_33 120.0 . . ?
C3_33 C2_33 H2_33 120.0 . . ?
C4_33 C3_33 C2_33 120.0 . . ?
C4_33 C3_33 H3_33 120.0 . . ?
C2_33 C3_33 H3_33 120.0 . . ?
C5_33 C4_33 C3_33 120.0 . . ?
C5_33 C4_33 H4_33 120.0 . . ?
C3_33 C4_33 H4_33 120.0 . . ?
C4_33 C5_33 C6_33 120.0 . . ?
C4_33 C5_33 H5_33 120.0 . . ?
C6_33 C5_33 H5_33 120.0 . . ?
C1_33 C6_33 C5_33 120.0 . . ?
C1_33 C6_33 H6_33 120.0 . . ?
C5_33 C6_33 H6_33 120.0 . . ?

loop_
_geom_bond_atom_site_label_1
_geom_bond_atom_site_label_2
_geom_bond_distance
_geom_bond_site_symmetry_2
_geom_bond_publ_flag
Pt1_1 P1_1 2.2786(18) . ?
Pt1_1 P4_1 2.2796(17) . ?
Pt1_1 Si1_1 2.3316(18) . ?
Pt1_1 Pt2_1 2.6921(7) . ?
Pt2_1 P2_1 2.2501(19) . ?
Pt2_1 P3_1 2.2618(18) . ?
Pt2_1 Cl1_1 2.4419(18) . ?
P1_1 C2_1 1.820(7) . ?
P1_1 C3_1 1.839(6) . ?
P1_1 C1_1 1.839(7) . ?
P2_1 C5_1 1.815(7) . ?
P2_1 C4_1 1.822(7) . ?
P2_1 C3_1 1.834(7) . ?
P3_1 C10_1 1.826(7) . ?
P3_1 C9_1 1.833(7) . ?
P3_1 C8_1 1.842(7) . ?
P4_1 C6_1 1.817(7) . ?
P4_1 C7_1 1.832(7) . ?
P4_1 C8_1 1.832(7) . ?
C1_1 H1A_1 0.9800 . ?
C1_1 H1B_1 0.9800 . ?
C1_1 H1C_1 0.9800 . ?
C2_1 H2A_1 0.9800 . ?
C2_1 H2B_1 0.9800 . ?
C2_1 H2C_1 0.9800 . ?
C3_1 H3A_1 0.9900 . ?
C3_1 H3AB_1 0.9900 . ?
C4_1 H4A_1 0.9800 . ?
C4_1 H4B_1 0.9800 . ?
C4_1 H4C_1 0.9800 . ?
C5_1 H5A_1 0.9800 . ?
C5_1 H5B_1 0.9800 . ?
C5_1 H5C_1 0.9800 . ?
C6_1 H6A_1 0.9800 . ?
C6_1 H6B_1 0.9800 . ?
C6_1 H6C_1 0.9800 . ?
C7_1 H7A_1 0.9800 . ?
C7_1 H7B_1 0.9800 . ?
C7_1 H7C_1 0.9800 . ?
C8_1 H8A_1 0.9900 . ?
C8_1 H8AB_1 0.9900 . ?
C9_1 H9A_1 0.9800 . ?
C9_1 H9B_1 0.9800 . ?
C9_1 H9C_1 0.9800 . ?
C10_1 H10A_1 0.9800 . ?
C10_1 H10B_1 0.9800 . ?
C10_1 H10C_1 0.9800 . ?
C11_1 Si1_1 1.888(7) . ?
C11_1 H11A_1 0.9800 . ?
C11_1 H11B_1 0.9800 . ?
C11_1 H11C_1 0.9800 . ?
Si1_1 C1_2 1.88(2) . ?
Si1_1 C1_22 1.88(3) . ?
Si1_1 Cl1_22 2.095(16) . ?
Si1_1 Cl1_2 2.159(4) . ?
C1_2 H1A_2 0.9800 . ?
C1_2 H1B_2 0.9800 . ?
C1_2 H1C_2 0.9800 . ?
C1_22 H1A_22 0.9800 . ?
C1_22 H1B_22 0.9800 . ?
C1_22 H1C_22 0.9800 . ?
C1_3 C6_3 1.366(14) . ?
C1_3 C2_3 1.372(14) . ?
C1_3 H1_3 0.9500 . ?
C2_3 C3_3 1.414(14) . ?
C2_3 H2_3 0.9500 . ?
C3_3 C4_3 1.397(14) . ?
C3_3 H3_3 0.9500 . ?
C4_3 C5_3 1.388(13) . ?
C4_3 H4_3 0.9500 . ?
C5_3 C6_3 1.376(14) . ?
C5_3 H5_3 0.9500 . ?
C6_3 H6_3 0.9500 . ?
C1_33 C2_33 1.3999 . ?
C1_33 C6_33 1.4000 . ?
C1_33 H1_33 0.9500 . ?
C2_33 C3_33 1.4000 . ?
C2_33 H2_33 0.9500 . ?
C3_33 C4_33 1.4000 . ?
C3_33 H3_33 0.9500 . ?
C4_33 C5_33 1.4000 . ?
C4_33 H4_33 0.9500 . ?
C5_33 C6_33 1.4000 . ?
C5_33 H5_33 0.9500 . ?
C6_33 H6_33 0.9500 . ?

loop_
_geom_torsion_atom_site_label_1
_geom_torsion_atom_site_label_2
_geom_torsion_atom_site_label_3
_geom_torsion_atom_site_label_4
_geom_torsion
_geom_torsion_site_symmetry_1
_geom_torsion_site_symmetry_2
_geom_torsion_site_symmetry_3
_geom_torsion_site_symmetry_4
_geom_torsion_publ_flag
C5_1 P2_1 C3_1 P1_1 -157.5(4) . . . . ?
C4_1 P2_1 C3_1 P1_1 94.8(4) . . . . ?
Pt2_1 P2_1 C3_1 P1_1 -30.5(4) . . . . ?
C2_1 P1_1 C3_1 P2_1 -155.5(4) . . . . ?
C1_1 P1_1 C3_1 P2_1 99.6(4) . . . . ?
Pt1_1 P1_1 C3_1 P2_1 -20.3(4) . . . . ?
C6_1 P4_1 C8_1 P3_1 93.9(4) . . . . ?
C7_1 P4_1 C8_1 P3_1 -162.3(4) . . . . ?
Pt1_1 P4_1 C8_1 P3_1 -27.7(4) . . . . ?
C10_1 P3_1 C8_1 P4_1 98.9(4) . . . . ?
C9_1 P3_1 C8_1 P4_1 -153.6(4) . . . . ?
Pt2_1 P3_1 C8_1 P4_1 -25.4(4) . . . . ?
C6_3 C1_3 C2_3 C3_3 -0.6(14) . . . . ?
C1_3 C2_3 C3_3 C4_3 -0.2(14) . . . . ?
C2_3 C3_3 C4_3 C5_3 0.6(13) . . . . ?
C3_3 C4_3 C5_3 C6_3 -0.3(14) . . . . ?
C2_3 C1_3 C6_3 C5_3 0.9(15) . . . . ?
C4_3 C5_3 C6_3 C1_3 -0.4(14) . . . . ?
C6_33 C1_33 C2_33 C3_33 0.0 . . . . ?
C1_33 C2_33 C3_33 C4_33 0.0 . . . . ?
C2_33 C3_33 C4_33 C5_33 0.0 . . . . ?
C3_33 C4_33 C5_33 C6_33 0.0 . . . . ?
C2_33 C1_33 C6_33 C5_33 0.0 . . . . ?
C4_33 C5_33 C6_33 C1_33 0.0 . . . . ?
